data_4332936
loop_
_publ_author_name
'Barker, Julia E.'
'Liu, Yu'
'Yee, Gordon T.'
'Chen, Wei-Zhong'
'Wang, Guangbin'
'Rivera, Vilma M.'
'Ren, Tong'

_publ_section_title
;
 Cu2{[18]ane-N6} Complexes:&#x00A0; Structures, Magnetism, and Phosphate
 Monoester Binding
;
_journal_issue 19
_journal_name_full 'Inorganic Chemistry'
_journal_page_first 7973
_journal_page_last 7980
_journal_paper_doi 10.1021/ic0611140
_journal_volume 45
_journal_year 2006
_chemical_formula_sum 'C14 H50 Cu2 N6 O16'
_chemical_formula_weight 685.68
_chemical_name_systematic
; 
 ? 
;
_space_group_IT_number 14
_symmetry_cell_setting monoclinic
_symmetry_space_group_name_Hall '-P 2yn'
_symmetry_space_group_name_H-M 'P 1 21/n 1'
_atom_sites_solution_hydrogens geom
_atom_sites_solution_primary direct
_atom_sites_solution_secondary difmap
_audit_creation_method SHELXL-97
_cell_angle_alpha 90.00
_cell_angle_beta 96.425(2)
_cell_angle_gamma 90.00
_cell_formula_units_Z 2
_cell_length_a 10.2470(10)
_cell_length_b 7.3761(7)
_cell_length_c 19.0313(19)
_cell_measurement_reflns_used 2520
_cell_measurement_temperature 300(2)
_cell_measurement_theta_max 26.40
_cell_measurement_theta_min 2.16
_cell_volume 1429.4(2)
_computing_cell_refinement 'Bruker SMART'
_computing_data_collection 'Bruker SMART'
_computing_data_reduction 'Bruker SHELXTL'
_computing_molecular_graphics 'Bruker SHELXTL'
_computing_publication_material 'Bruker SHELXTL'
_computing_structure_refinement 'SHELXL-97 (Sheldrick, 1997)'
_computing_structure_solution 'SHELXS-97 (Sheldrick, 1990)'
_diffrn_ambient_temperature 300(2)
_diffrn_measured_fraction_theta_full 0.999
_diffrn_measured_fraction_theta_max 0.999
_diffrn_measurement_device_type 'CCD area detector'
_diffrn_measurement_method 'phi and omega scans'
_diffrn_radiation_monochromator graphite
_diffrn_radiation_source 'fine-focus sealed tube'
_diffrn_radiation_type MoK\a
_diffrn_radiation_wavelength 0.71073
_diffrn_reflns_av_R_equivalents 0.0326
_diffrn_reflns_av_sigmaI/netI 0.0414
_diffrn_reflns_limit_h_max 12
_diffrn_reflns_limit_h_min -12
_diffrn_reflns_limit_k_max 8
_diffrn_reflns_limit_k_min -8
_diffrn_reflns_limit_l_max 18
_diffrn_reflns_limit_l_min -22
_diffrn_reflns_number 7136
_diffrn_reflns_theta_full 25.00
_diffrn_reflns_theta_max 25.00
_diffrn_reflns_theta_min 2.16
_exptl_absorpt_coefficient_mu 1.566
_exptl_absorpt_correction_T_max 1.000
_exptl_absorpt_correction_T_min 0.765
_exptl_absorpt_correction_type empirical
_exptl_absorpt_process_details
; 
  SADABS, Absorption corrections using Bruker CCD based on the method of 
  Bob Blessing.  Acta Cryst. 1995, A51, 33 
;
_exptl_crystal_colour blue
_exptl_crystal_density_diffrn 1.593
_exptl_crystal_density_method 'not measured'
_exptl_crystal_description plate
_exptl_crystal_F_000 724
_exptl_crystal_size_max 0.20
_exptl_crystal_size_mid 0.15
_exptl_crystal_size_min 0.05
_refine_diff_density_max 0.579
_refine_diff_density_min -0.495
_refine_diff_density_rms 0.100
_refine_ls_extinction_method none
_refine_ls_goodness_of_fit_ref 1.030
_refine_ls_hydrogen_treatment mixed
_refine_ls_matrix_type full
_refine_ls_number_parameters 172
_refine_ls_number_reflns 2512
_refine_ls_number_restraints 0
_refine_ls_restrained_S_all 1.030
_refine_ls_R_factor_all 0.0651
_refine_ls_R_factor_gt 0.0453
_refine_ls_shift/su_max 0.000
_refine_ls_shift/su_mean 0.000
_refine_ls_structure_factor_coef Fsqd
_refine_ls_weighting_details 'calc w=1/[\s^2^(Fo^2^)+(0.0884P)^2^+0.0000P] where P=(Fo^2^+2Fc^2^)/3'
_refine_ls_weighting_scheme calc
_refine_ls_wR_factor_gt 0.1211
_refine_ls_wR_factor_ref 0.1362
_reflns_number_gt 1868
_reflns_number_total 2512
_reflns_threshold_expression >2sigma(I)
_cod_data_source_file ic0611140sup1.cif
_cod_data_source_block compd2
_cod_original_sg_symbol_H-M P2(1)/n
_cod_database_code 4332936

loop_
_symmetry_equiv_pos_as_xyz
'x, y, z'
'-x+1/2, y+1/2, -z+1/2'
'-x, -y, -z'
'x-1/2, -y-1/2, z-1/2'

loop_
_atom_site_label
_atom_site_type_symbol
_atom_site_fract_x
_atom_site_fract_y
_atom_site_fract_z
_atom_site_U_iso_or_equiv
_atom_site_adp_type
_atom_site_occupancy
_atom_site_symmetry_multiplicity
_atom_site_calc_flag
_atom_site_refinement_flags
Cu Cu 0.57875(5) 0.90725(6) 0.06566(3) 0.0298(2) Uani 1 1 d .
N1 N 0.7247(3) 0.8116(5) 0.00875(19) 0.0340(8) Uani 1 1 d .
H1C H 0.7111 0.6904 0.0028 0.041 Uiso 1 1 calc R
N2 N 0.7261(4) 0.9503(5) 0.1413(2) 0.0375(9) Uani 1 1 d .
H2C H 0.7571 1.0644 0.1357 0.045 Uiso 1 1 calc R
N3 N 0.4637(3) 1.0059(5) 0.13885(19) 0.0338(8) Uani 1 1 d .
H3C H 0.4142 0.9117 0.1518 0.041 Uiso 1 1 calc R
O1 O 0.4356(3) 0.8334(4) -0.00540(15) 0.0311(7) Uani 1 1 d .
O2 O 0.2964(3) 0.6751(4) -0.07848(17) 0.0428(8) Uani 1 1 d .
O3 O 0.3532(3) 0.5759(4) 0.03122(19) 0.0425(8) Uani 1 1 d .
O4 O 0.5462(3) 0.5831(4) 0.13523(19) 0.0482(8) Uani 1 1 d .
O5 O 0.1328(5) 0.5896(6) 0.1003(3) 0.0980(18) Uani 1 1 d .
O6 O 0.0386(4) 0.6828(7) 0.8772(3) 0.0867(14) Uani 1 1 d .
O7 O 0.0632(4) 0.1037(5) 0.2378(2) 0.0632(10) Uani 1 1 d .
O8 O 0.2281(4) 0.8239(6) 0.2026(2) 0.0707(12) Uani 1 1 d .
C1 C 0.7394(4) 0.8888(6) -0.0627(2) 0.0391(11) Uani 1 1 d .
H1A H 0.8211 0.8451 -0.0778 0.047 Uiso 1 1 calc R
H1B H 0.7455 1.0197 -0.0587 0.047 Uiso 1 1 calc R
C2 C 0.8523(4) 0.8333(7) 0.0529(3) 0.0467(12) Uani 1 1 d .
H2A H 0.8903 0.9500 0.0434 0.056 Uiso 1 1 calc R
H2B H 0.9126 0.7394 0.0412 0.056 Uiso 1 1 calc R
C3 C 0.8320(5) 0.8204(7) 0.1300(3) 0.0477(12) Uani 1 1 d .
H3A H 0.8067 0.6982 0.1416 0.057 Uiso 1 1 calc R
H3B H 0.9122 0.8517 0.1595 0.057 Uiso 1 1 calc R
C4 C 0.6739(5) 0.9426(6) 0.2099(3) 0.0440(12) Uani 1 1 d .
H4A H 0.7382 0.9879 0.2471 0.053 Uiso 1 1 calc R
H4B H 0.6517 0.8189 0.2211 0.053 Uiso 1 1 calc R
C5 C 0.5530(5) 1.0603(6) 0.2029(3) 0.0440(12) Uani 1 1 d .
H5A H 0.5076 1.0477 0.2447 0.053 Uiso 1 1 calc R
H5B H 0.5781 1.1864 0.1988 0.053 Uiso 1 1 calc R
C6 C 0.3724(5) 1.1588(6) 0.1191(2) 0.0398(11) Uani 1 1 d .
H6A H 0.4220 1.2586 0.1022 0.048 Uiso 1 1 calc R
H6B H 0.3355 1.2000 0.1611 0.048 Uiso 1 1 calc R
C7 C 0.3599(4) 0.6920(5) -0.0177(2) 0.0309(10) Uani 1 1 d .

loop_
_atom_site_aniso_label
_atom_site_aniso_U_11
_atom_site_aniso_U_22
_atom_site_aniso_U_33
_atom_site_aniso_U_23
_atom_site_aniso_U_13
_atom_site_aniso_U_12
Cu 0.0288(3) 0.0288(3) 0.0306(3) -0.0009(2) -0.0027(2) -0.0005(2)
N1 0.032(2) 0.0294(19) 0.040(2) 0.0000(16) -0.0013(17) 0.0012(15)
N2 0.035(2) 0.0344(19) 0.041(2) 0.0018(17) -0.0043(18) -0.0074(16)
N3 0.037(2) 0.0301(19) 0.034(2) 0.0002(16) 0.0018(17) -0.0024(16)
O1 0.0350(16) 0.0227(14) 0.0338(17) 0.0014(12) -0.0037(13) -0.0072(12)
O2 0.0347(17) 0.0418(18) 0.048(2) -0.0031(15) -0.0118(16) -0.0074(14)
O3 0.0407(18) 0.0336(17) 0.053(2) 0.0102(15) 0.0037(16) -0.0074(14)
O4 0.050(2) 0.0412(19) 0.053(2) -0.0075(16) 0.0031(17) -0.0057(16)
O5 0.065(3) 0.106(4) 0.128(5) -0.025(3) 0.037(3) -0.010(3)
O6 0.050(2) 0.097(3) 0.109(4) 0.015(3) -0.007(3) -0.002(2)
O7 0.062(2) 0.065(2) 0.062(3) 0.000(2) 0.005(2) 0.0058(19)
O8 0.074(3) 0.067(3) 0.074(3) 0.009(2) 0.024(2) 0.004(2)
C1 0.034(2) 0.044(3) 0.040(3) 0.004(2) 0.008(2) 0.004(2)
C2 0.028(2) 0.057(3) 0.054(3) 0.004(3) -0.004(2) 0.005(2)
C3 0.037(3) 0.051(3) 0.051(3) 0.002(2) -0.017(2) 0.002(2)
C4 0.048(3) 0.045(3) 0.036(3) 0.000(2) -0.011(2) -0.004(2)
C5 0.053(3) 0.047(3) 0.030(2) -0.007(2) 0.000(2) -0.006(2)
C6 0.049(3) 0.036(2) 0.036(3) -0.005(2) 0.009(2) 0.007(2)
C7 0.026(2) 0.025(2) 0.041(3) -0.0027(19) 0.0037(19) 0.0031(18)

loop_
_atom_type_symbol
_atom_type_description
_atom_type_scat_dispersion_real
_atom_type_scat_dispersion_imag
_atom_type_scat_source
Cu Cu 0.3201 1.2651 'International Tables Vol C Tables 4.2.6.8 and 6.1.1.4'
N N 0.0061 0.0033 'International Tables Vol C Tables 4.2.6.8 and 6.1.1.4'
C C 0.0033 0.0016 'International Tables Vol C Tables 4.2.6.8 and 6.1.1.4'
O O 0.0106 0.0060 'International Tables Vol C Tables 4.2.6.8 and 6.1.1.4'
H H 0.0000 0.0000 'International Tables Vol C Tables 4.2.6.8 and 6.1.1.4'

loop_
_geom_angle_atom_site_label_1
_geom_angle_atom_site_label_2
_geom_angle_atom_site_label_3
_geom_angle
_geom_angle_site_symmetry_3
O1 Cu N2 172.96(13) .
O1 Cu N3 97.14(13) .
N2 Cu N3 84.23(15) .
O1 Cu N1 94.20(13) .
N2 Cu N1 84.19(15) .
N3 Cu N1 168.36(14) .
O1 Cu O1 83.22(11) 3_675
N2 Cu O1 103.67(13) 3_675
N3 Cu O1 92.02(12) 3_675
N1 Cu O1 91.90(12) 3_675
C2 N1 C1 107.6(3) .
C2 N1 Cu 108.1(3) .
C1 N1 Cu 119.9(3) .
C4 N2 C3 116.8(4) .
C4 N2 Cu 108.4(3) .
C3 N2 Cu 107.5(3) .
C6 N3 C5 108.2(3) .
C6 N3 Cu 119.3(3) .
C5 N3 Cu 107.6(3) .
C7 O1 Cu 136.9(3) .
C7 O1 Cu 126.2(3) 3_675
Cu O1 Cu 96.78(11) 3_675
N1 C1 C6 114.2(4) 3_675
N1 C2 C3 109.7(4) .
N2 C3 C2 106.5(4) .
N2 C4 C5 106.1(4) .
N3 C5 C4 109.9(4) .
N3 C6 C1 114.0(4) 3_675
O2 C7 O3 122.5(4) .
O2 C7 O1 118.4(4) .
O3 C7 O1 119.1(4) .

loop_
_geom_bond_atom_site_label_1
_geom_bond_atom_site_label_2
_geom_bond_distance
_geom_bond_site_symmetry_2
Cu O1 1.958(3) .
Cu N2 1.992(4) .
Cu N3 2.056(3) .
Cu N1 2.067(3) .
Cu O1 2.227(3) 3_675
N1 C2 1.481(5) .
N1 C1 1.496(6) .
N2 C4 1.466(6) .
N2 C3 1.482(6) .
N3 C6 1.487(6) .
N3 C5 1.494(6) .
O1 C7 1.306(5) .
O1 Cu 2.227(3) 3_675
O2 C7 1.268(5) .
O3 C7 1.272(5) .
C1 C6 1.522(6) 3_675
C2 C3 1.508(7) .
C4 C5 1.507(7) .
C6 C1 1.522(6) 3_675

loop_
_geom_torsion_atom_site_label_1
_geom_torsion_atom_site_label_2
_geom_torsion_atom_site_label_3
_geom_torsion_atom_site_label_4
_geom_torsion
_geom_torsion_site_symmetry_1
_geom_torsion_site_symmetry_4
O1 Cu N1 C2 -175.0(3) . .
N2 Cu N1 C2 -1.9(3) . .
N3 Cu N1 C2 -7.9(8) . .
O1 Cu N1 C2 101.7(3) 3_675 .
O1 Cu N1 C1 61.3(3) . .
N2 Cu N1 C1 -125.5(3) . .
N3 Cu N1 C1 -131.6(7) . .
O1 Cu N1 C1 -22.0(3) 3_675 .
O1 Cu N2 C4 -76.0(12) . .
N3 Cu N2 C4 25.6(3) . .
N1 Cu N2 C4 -153.2(3) . .
O1 Cu N2 C4 116.3(3) 3_675 .
O1 Cu N2 C3 51.0(13) . .
N3 Cu N2 C3 152.6(3) . .
N1 Cu N2 C3 -26.2(3) . .
O1 Cu N2 C3 -116.7(3) 3_675 .
O1 Cu N3 C6 -60.5(3) . .
N2 Cu N3 C6 126.4(3) . .
N1 Cu N3 C6 132.5(7) . .
O1 Cu N3 C6 22.9(3) 3_675 .
O1 Cu N3 C5 175.9(3) . .
N2 Cu N3 C5 2.8(3) . .
N1 Cu N3 C5 8.9(8) . .
O1 Cu N3 C5 -100.7(3) 3_675 .
N2 Cu O1 C7 16.1(13) . .
N3 Cu O1 C7 -84.8(4) . .
N1 Cu O1 C7 92.6(4) . .
O1 Cu O1 C7 -176.0(4) 3_675 .
N2 Cu O1 Cu -168.0(11) . 3_675
N3 Cu O1 Cu 91.19(13) . 3_675
N1 Cu O1 Cu -91.42(13) . 3_675
O1 Cu O1 Cu 0.0 3_675 3_675
C2 N1 C1 C6 167.4(4) . 3_675
Cu N1 C1 C6 -68.7(4) . 3_675
C1 N1 C2 C3 160.2(4) . .
Cu N1 C2 C3 29.4(4) . .
C4 N2 C3 C2 170.7(4) . .
Cu N2 C3 C2 48.8(4) . .
N1 C2 C3 N2 -51.9(5) . .
C3 N2 C4 C5 -169.6(4) . .
Cu N2 C4 C5 -48.1(4) . .
C6 N3 C5 C4 -160.4(4) . .
Cu N3 C5 C4 -30.2(4) . .
N2 C4 C5 N3 51.8(5) . .
C5 N3 C6 C1 -170.0(4) . 3_675
Cu N3 C6 C1 66.7(4) . 3_675
Cu O1 C7 O2 -164.2(3) . .
Cu O1 C7 O2 20.8(5) 3_675 .
Cu O1 C7 O3 15.2(6) . .
Cu O1 C7 O3 -159.9(3) 3_675 .
